data_7059383
loop_
_publ_author_name
'Tang, Jie'
'Yang, Hongwei'
'Xiong, Hualin'
'Hu, Wei'
'Lei, Caijin'
'Cheng, Guangbin'

_publ_section_title
;
 Combining the furoxanylhydrazone framework with various energetic
 functionalities to prepare new insensitive energetic materials with
 3D-cube layer stacking
;
_journal_issue 15
_journal_name_full 'New Journal of Chemistry'
_journal_page_first 5895
_journal_page_last 5902
_journal_paper_doi 10.1039/D0NJ00541J
_journal_volume 44
_journal_year 2020
_chemical_formula_moiety 'C6 H8 N8 O2, C6 H9 N8 O2, N3 O4'
_chemical_formula_sum 'C12 H17 N19 O8'
_chemical_formula_weight 555.44
_space_group_crystal_system triclinic
_space_group_IT_number 2
_space_group_name_Hall '-P 1'
_space_group_name_H-M_alt 'P -1'
_atom_sites_solution_hydrogens mixed
_audit_creation_date 2020-03-04
_audit_creation_method
;
Olex2 1.2
(compiled 2018.05.29 svn.r3508 for OlexSys, GUI svn.r5506)
;
_audit_update_record
;
2020-03-04 deposited with the CCDC.	2020-03-10 downloaded from the CCDC.
;
_cell_angle_alpha 85.927(2)
_cell_angle_beta 77.591(2)
_cell_angle_gamma 69.175(2)
_cell_formula_units_Z 2
_cell_length_a 9.7415(8)
_cell_length_b 10.0524(7)
_cell_length_c 12.6642(10)
_cell_measurement_reflns_used 3961
_cell_measurement_temperature 100
_cell_measurement_theta_max 26.365
_cell_measurement_theta_min 2.285
_cell_volume 1132.03(15)
_computing_cell_refinement 'SAINT V8.38A (?, 2016)'
_computing_data_reduction 'SAINT V8.38A (?, 2016)'
_computing_molecular_graphics 'Olex2 (Dolomanov et al., 2009)'
_computing_publication_material 'Olex2 (Dolomanov et al., 2009)'
_computing_structure_refinement 'ShelXL (Sheldrick, 2015)'
_computing_structure_solution 'ShelXT (Sheldrick, 2015)'
_diffrn_ambient_temperature 100.0
_diffrn_measured_fraction_theta_full 0.997
_diffrn_measured_fraction_theta_max 0.991
_diffrn_measurement_device_type 'Bruker APEX-II CCD'
_diffrn_measurement_method '\f and \w scans'
_diffrn_radiation_type MoK\a
_diffrn_radiation_wavelength 0.71073
_diffrn_reflns_av_R_equivalents 0
_diffrn_reflns_av_unetI/netI 0.0605
_diffrn_reflns_Laue_measured_fraction_full 0.997
_diffrn_reflns_Laue_measured_fraction_max 0.991
_diffrn_reflns_number 4613
_diffrn_reflns_point_group_measured_fraction_full 0.997
_diffrn_reflns_point_group_measured_fraction_max 0.991
_diffrn_reflns_theta_full 25.242
_diffrn_reflns_theta_max 26.409
_diffrn_reflns_theta_min 2.285
_exptl_absorpt_coefficient_mu 0.138
_exptl_absorpt_correction_T_max 0.745372
_exptl_absorpt_correction_T_min 0.626069
_exptl_absorpt_correction_type multi-scan
_exptl_absorpt_process_details
;
 TWINABS-2012/1 (Bruker,2012) was used for absorption correction.

Final HKLF 4 output contains 23276 reflections, Rint = 0.0706
 (10805 with I > 3sig(I), Rint = 0.0531)
;
_exptl_crystal_colour colourless
_exptl_crystal_colour_primary colourless
_exptl_crystal_density_diffrn 1.630
_exptl_crystal_description block
_exptl_crystal_F_000 572
_exptl_crystal_size_max 0.15
_exptl_crystal_size_mid 0.12
_exptl_crystal_size_min 0.08
_refine_diff_density_max 0.270
_refine_diff_density_min -0.332
_refine_diff_density_rms 0.062
_refine_ls_extinction_method none
_refine_ls_goodness_of_fit_ref 1.050
_refine_ls_hydrogen_treatment mixed
_refine_ls_matrix_type full
_refine_ls_number_parameters 374
_refine_ls_number_reflns 4613
_refine_ls_number_restraints 4
_refine_ls_restrained_S_all 1.051
_refine_ls_R_factor_all 0.0887
_refine_ls_R_factor_gt 0.0511
_refine_ls_shift/su_max 0.000
_refine_ls_shift/su_mean 0.000
_refine_ls_structure_factor_coef Fsqd
_refine_ls_weighting_details 'w=1/[\s^2^(Fo^2^)+(0.0543P)^2^+0.2666P] where P=(Fo^2^+2Fc^2^)/3'
_refine_ls_weighting_scheme calc
_refine_ls_wR_factor_gt 0.1089
_refine_ls_wR_factor_ref 0.1226
_reflns_Friedel_coverage 0.000
_reflns_number_gt 3167
_reflns_number_total 4613
_reflns_threshold_expression 'I > 2\s(I)'
_cod_data_source_file d0nj00541j2.cif
_cod_data_source_block 22019404_0m_4
_cod_depositor_comments
;Adding full bibliography for 7059382--7059386.cif.

 Adding full bibliography for 7059382--7059386.cif.
;
_cod_database_code 7059383
_shelx_shelxl_version_number 2018/3
_shelx_space_group_comment
;
The symmetry employed for this shelxl refinement is uniquely defined
by the following loop, which should always be used as a source of
symmetry information in preference to the above space-group names.
They are only intended as comments.
;
_shelx_estimated_absorpt_t_max 0.989
_shelx_estimated_absorpt_t_min 0.980
_olex2_refinement_description
;
1. Fixed Uiso
 At 1.2 times of:
  All C(H) groups, All N(H) groups
 At 1.5 times of:
  All C(H,H,H) groups
2. Restrained distances
 N9-H9A = N9-H9B = N15-H15A = N15-H15B
 0.84 with sigma of 0.02
3.a Aromatic/amide H refined with riding coordinates:
 N7(H7), N16(H16), C4(H4), C6(H6), C12(H12A), C10(H10)
3.b Idealised Me refined as rotating group:
 C1(H1A,H1B,H1C), C8(H8A,H8B,H8C)
;
_olex2_submission_special_instructions 'No special instructions were received'

loop_
_space_group_symop_operation_xyz
'x, y, z'
'-x, -y, -z'

loop_
_atom_site_label
_atom_site_type_symbol
_atom_site_fract_x
_atom_site_fract_y
_atom_site_fract_z
_atom_site_U_iso_or_equiv
_atom_site_adp_type
_atom_site_occupancy
_atom_site_site_symmetry_order
_atom_site_calc_flag
_atom_site_refinement_flags_posn
_atom_site_refinement_flags_adp
_atom_site_refinement_flags_occupancy
_atom_site_disorder_assembly
_atom_site_disorder_group
O2 O 0.24047(17) 0.95785(16) 0.39192(13) 0.0230(4) Uani 1 1 d . . . . .
O4 O 0.7878(2) 0.57921(18) 1.14216(14) 0.0301(4) Uani 1 1 d . . . . .
O3 O 0.79893(19) 0.78928(17) 1.06538(14) 0.0274(4) Uani 1 1 d . . . . .
O1 O 0.46209(17) 0.79581(17) 0.42341(14) 0.0254(4) Uani 1 1 d . . . . .
O6 O 0.54094(19) 1.07307(18) 0.11852(15) 0.0295(4) Uani 1 1 d . . . . .
O7 O 0.6692(2) 1.2574(2) 0.08550(16) 0.0400(5) Uani 1 1 d . . . . .
N7 N 0.5222(2) 0.4248(2) 0.75645(16) 0.0229(5) Uani 1 1 d . . . . .
H7 H 0.441622 0.425021 0.804033 0.027 Uiso 1 1 calc R . . . .
N4 N 0.3026(2) 0.86496(19) 0.45456(16) 0.0207(4) Uani 1 1 d . . . . .
N8 N 0.6815(2) 0.21984(19) 0.83057(16) 0.0196(4) Uani 1 1 d . . . . .
N14 N 0.8166(2) 0.70022(19) 0.43519(16) 0.0189(4) Uani 1 1 d . . . . .
O5 O 0.5438(2) 0.9939(2) 0.28135(16) 0.0427(5) Uani 1 1 d . . . . .
N13 N 0.8491(2) 0.4720(2) 0.44032(16) 0.0216(5) Uani 1 1 d . . . . .
N16 N 0.7800(2) 0.7534(2) 0.61973(16) 0.0214(4) Uani 1 1 d . . . . .
H16 H 0.755863 0.845290 0.607042 0.026 Uiso 1 1 calc R . . . .
N11 N 0.9014(2) 0.2151(2) 0.73921(16) 0.0228(5) Uani 1 1 d . . . . .
N12 N 0.8276(2) 0.5242(2) 0.54334(17) 0.0195(4) Uani 1 1 d . . . . .
N15 N 0.7963(2) 0.8414(2) 0.40188(18) 0.0227(5) Uani 1 1 d D . . . .
N17 N 0.7915(2) 0.7016(2) 0.72135(16) 0.0203(4) Uani 1 1 d . . . . .
N3 N 0.5948(2) 1.0526(2) 0.20095(18) 0.0266(5) Uani 1 1 d . . . . .
N10 N 0.7896(2) 0.3301(2) 0.70260(16) 0.0212(4) Uani 1 1 d . . . . .
N5 N 0.5049(2) 0.6956(2) 0.50083(17) 0.0256(5) Uani 1 1 d . . . . .
N19 N 0.7931(2) 0.6507(2) 1.05694(17) 0.0245(5) Uani 1 1 d . . . . .
N2 N 0.7192(2) 1.0788(2) 0.21139(17) 0.0288(5) Uani 1 1 d . . . . .
O8 O 0.8873(2) 1.1670(2) 0.12826(19) 0.0499(6) Uani 1 1 d . . . . .
N6 N 0.5163(2) 0.5196(2) 0.67476(16) 0.0227(5) Uani 1 1 d . . . . .
N9 N 0.5609(2) 0.1913(2) 0.89979(19) 0.0256(5) Uani 1 1 d D . . . .
N1 N 0.7584(3) 1.1703(2) 0.13455(18) 0.0312(5) Uani 1 1 d . . . . .
N18 N 0.7960(2) 0.8501(2) 0.96506(17) 0.0268(5) Uani 1 1 d . . . . .
C5 C 0.6611(3) 0.3287(2) 0.76019(19) 0.0197(5) Uani 1 1 d . . . . .
C11 C 0.8061(2) 0.6617(2) 0.53965(19) 0.0180(5) Uani 1 1 d . . . . .
C4 C 0.3883(3) 0.6081(2) 0.6650(2) 0.0209(5) Uani 1 1 d . . . . .
H4 H 0.299730 0.611551 0.715655 0.025 Uiso 1 1 calc R . . . .
C6 C 0.8340(3) 0.1520(2) 0.8143(2) 0.0211(5) Uani 1 1 d . . . . .
H6 H 0.883229 0.070297 0.852576 0.025 Uiso 1 1 calc R . . . .
C3 C 0.3835(2) 0.7038(2) 0.5729(2) 0.0206(5) Uani 1 1 d . . . . .
C9 C 0.7916(2) 0.7557(2) 0.90072(19) 0.0203(5) Uani 1 1 d . . . . .
C2 C 0.2550(3) 0.8105(2) 0.54585(19) 0.0200(5) Uani 1 1 d . . . . .
C12 C 0.8421(2) 0.5806(2) 0.3775(2) 0.0213(5) Uani 1 1 d . . . . .
H12A H 0.853205 0.577678 0.301271 0.026 Uiso 1 1 calc R . . . .
C10 C 0.7843(3) 0.7940(3) 0.7888(2) 0.0226(5) Uani 1 1 d . . . . .
H10 H 0.774131 0.888342 0.765525 0.027 Uiso 1 1 calc R . . . .
C7 C 0.7898(3) 0.6287(3) 0.9571(2) 0.0248(6) Uani 1 1 d . . . . .
C1 C 0.0954(3) 0.8608(3) 0.5989(2) 0.0279(6) Uani 1 1 d . . . . .
H1A H 0.058094 0.964719 0.605905 0.042 Uiso 1 1 calc GR . . . .
H1B H 0.083629 0.818272 0.670849 0.042 Uiso 1 1 calc GR . . . .
H1C H 0.038053 0.832950 0.555329 0.042 Uiso 1 1 calc GR . . . .
C8 C 0.7804(4) 0.4949(3) 0.9227(2) 0.0477(8) Uani 1 1 d . . . . .
H8A H 0.792316 0.426116 0.981929 0.072 Uiso 1 1 calc GR . . . .
H8B H 0.860076 0.455490 0.859485 0.072 Uiso 1 1 calc GR . . . .
H8C H 0.682502 0.514616 0.904038 0.072 Uiso 1 1 calc GR . . . .
H12 H 0.813(3) 0.466(3) 0.604(2) 0.039(8) Uiso 1 1 d . . . . .
H15A H 0.717(2) 0.877(3) 0.376(2) 0.038(8) Uiso 1 1 d D . . . .
H15B H 0.874(2) 0.838(3) 0.3525(19) 0.038(9) Uiso 1 1 d D . . . .
H9A H 0.554(3) 0.115(2) 0.875(2) 0.036(8) Uiso 1 1 d D . . . .
H9B H 0.580(3) 0.181(3) 0.9643(17) 0.049(10) Uiso 1 1 d D . . . .

loop_
_atom_site_aniso_label
_atom_site_aniso_U_11
_atom_site_aniso_U_22
_atom_site_aniso_U_33
_atom_site_aniso_U_23
_atom_site_aniso_U_13
_atom_site_aniso_U_12
O2 0.0274(9) 0.0183(8) 0.0230(10) 0.0055(7) -0.0114(7) -0.0049(7)
O4 0.0420(11) 0.0338(10) 0.0184(10) 0.0081(8) -0.0100(8) -0.0173(8)
O3 0.0414(11) 0.0251(9) 0.0197(10) 0.0002(7) -0.0082(8) -0.0152(8)
O1 0.0197(9) 0.0277(9) 0.0246(10) 0.0088(7) -0.0037(7) -0.0053(7)
O6 0.0288(10) 0.0341(10) 0.0268(11) 0.0069(8) -0.0100(8) -0.0110(8)
O7 0.0552(13) 0.0371(11) 0.0387(13) 0.0155(9) -0.0209(10) -0.0257(10)
N7 0.0199(11) 0.0240(11) 0.0214(12) 0.0064(9) -0.0010(9) -0.0067(8)
N4 0.0194(10) 0.0171(10) 0.0241(12) 0.0003(8) -0.0059(9) -0.0036(8)
N8 0.0248(11) 0.0190(10) 0.0159(11) 0.0037(8) -0.0040(8) -0.0095(8)
N14 0.0201(10) 0.0186(10) 0.0184(11) 0.0039(8) -0.0043(8) -0.0078(8)
O5 0.0347(11) 0.0588(13) 0.0355(12) 0.0282(10) -0.0086(9) -0.0217(10)
N13 0.0224(11) 0.0239(11) 0.0176(11) -0.0013(8) -0.0035(8) -0.0071(8)
N16 0.0279(11) 0.0182(10) 0.0167(11) 0.0037(8) -0.0048(9) -0.0069(8)
N11 0.0253(11) 0.0224(11) 0.0207(12) 0.0025(9) -0.0058(9) -0.0081(9)
N12 0.0203(10) 0.0202(11) 0.0175(11) -0.0001(8) -0.0033(8) -0.0068(8)
N15 0.0243(12) 0.0196(11) 0.0228(13) 0.0058(9) -0.0049(10) -0.0070(9)
N17 0.0198(10) 0.0239(11) 0.0152(11) 0.0005(8) -0.0027(8) -0.0058(8)
N3 0.0243(11) 0.0262(11) 0.0257(13) 0.0061(9) -0.0052(9) -0.0056(9)
N10 0.0234(11) 0.0187(10) 0.0202(11) 0.0018(8) -0.0061(9) -0.0051(8)
N5 0.0242(11) 0.0261(11) 0.0237(12) 0.0113(9) -0.0064(9) -0.0065(9)
N19 0.0290(12) 0.0273(11) 0.0207(12) 0.0026(9) -0.0065(9) -0.0136(9)
N2 0.0299(12) 0.0329(12) 0.0256(13) 0.0064(10) -0.0070(10) -0.0138(10)
O8 0.0348(12) 0.0633(14) 0.0595(16) 0.0125(11) -0.0076(10) -0.0301(11)
N6 0.0254(11) 0.0208(10) 0.0224(12) 0.0061(8) -0.0066(9) -0.0087(9)
N9 0.0279(12) 0.0286(13) 0.0219(13) 0.0065(10) -0.0047(10) -0.0131(10)
N1 0.0390(14) 0.0310(12) 0.0261(13) 0.0028(10) -0.0071(10) -0.0153(10)
N18 0.0367(12) 0.0275(12) 0.0173(12) 0.0038(9) -0.0072(9) -0.0123(9)
C5 0.0250(13) 0.0198(12) 0.0151(13) 0.0004(9) -0.0059(10) -0.0078(10)
C11 0.0158(12) 0.0195(12) 0.0180(13) 0.0012(9) -0.0021(9) -0.0061(9)
C4 0.0207(13) 0.0198(12) 0.0215(14) 0.0001(10) -0.0016(10) -0.0076(10)
C6 0.0239(13) 0.0195(12) 0.0195(13) 0.0006(10) -0.0068(10) -0.0061(10)
C3 0.0193(12) 0.0205(12) 0.0229(14) 0.0010(10) -0.0052(10) -0.0076(10)
C9 0.0192(12) 0.0228(12) 0.0185(13) -0.0012(10) -0.0016(10) -0.0080(10)
C2 0.0237(12) 0.0193(12) 0.0186(13) 0.0024(10) -0.0050(10) -0.0095(10)
C12 0.0205(12) 0.0256(13) 0.0190(13) -0.0007(10) -0.0040(10) -0.0092(10)
C10 0.0249(13) 0.0237(13) 0.0192(14) 0.0026(10) -0.0037(10) -0.0094(10)
C7 0.0312(14) 0.0298(14) 0.0163(14) 0.0023(10) -0.0061(11) -0.0138(11)
C1 0.0191(13) 0.0248(13) 0.0360(17) 0.0051(11) -0.0033(11) -0.0052(10)
C8 0.096(3) 0.0379(17) 0.0264(17) 0.0077(13) -0.0165(16) -0.0430(17)

loop_
_atom_type_symbol
_atom_type_description
_atom_type_scat_dispersion_real
_atom_type_scat_dispersion_imag
_atom_type_scat_source
C C 0.0033 0.0016 'International Tables Vol C Tables 4.2.6.8 and 6.1.1.4'
H H 0.0000 0.0000 'International Tables Vol C Tables 4.2.6.8 and 6.1.1.4'
N N 0.0061 0.0033 'International Tables Vol C Tables 4.2.6.8 and 6.1.1.4'
O O 0.0106 0.0060 'International Tables Vol C Tables 4.2.6.8 and 6.1.1.4'

loop_
_geom_angle_atom_site_label_1
_geom_angle_atom_site_label_2
_geom_angle_atom_site_label_3
_geom_angle
_geom_angle_site_symmetry_1
_geom_angle_site_symmetry_3
_geom_angle_publ_flag
N18 O3 N19 107.11(16) . . ?
N5 O1 N4 106.91(16) . . ?
N6 N7 H7 122.2 . . ?
N6 N7 C5 115.58(19) . . ?
C5 N7 H7 122.2 . . ?
O2 N4 O1 116.84(18) . . ?
O2 N4 C2 134.5(2) . . ?
C2 N4 O1 108.61(17) . . ?
C5 N8 N9 122.62(18) . . ?
C5 N8 C6 105.06(19) . . ?
C6 N8 N9 132.29(19) . . ?
C11 N14 N15 122.4(2) . . ?
C11 N14 C12 106.48(18) . . ?
C12 N14 N15 131.1(2) . . ?
C12 N13 N12 104.72(19) . . ?
N17 N16 H16 120.6 . . ?
C11 N16 H16 120.6 . . ?
C11 N16 N17 118.75(19) . . ?
C6 N11 N10 107.25(18) . . ?
N13 N12 H12 118.9(18) . . ?
C11 N12 N13 110.30(19) . . ?
C11 N12 H12 129.8(18) . . ?
N14 N15 H15A 110.5(19) . . ?
N14 N15 H15B 106.6(18) . . ?
H15A N15 H15B 110(3) . . ?
C10 N17 N16 114.06(19) . . ?
O6 N3 O5 121.1(2) . . ?
O6 N3 N2 125.7(2) . . ?
O5 N3 N2 113.0(2) . . ?
C5 N10 N11 106.21(18) . . ?
C3 N5 O1 107.04(17) . . ?
O4 N19 O3 117.07(19) . . ?
O4 N19 C7 133.9(2) . . ?
C7 N19 O3 109.00(18) . . ?
N3 N2 N1 113.71(19) . . ?
C4 N6 N7 118.1(2) . . ?
N8 N9 H9A 107.8(19) . . ?
N8 N9 H9B 107(2) . . ?
H9A N9 H9B 113(3) . . ?
O7 N1 N2 123.7(2) . . ?
O8 N1 O7 123.0(2) . . ?
O8 N1 N2 112.9(2) . . ?
C9 N18 O3 106.89(19) . . ?
N8 C5 N7 121.9(2) . . ?
N10 C5 N7 127.0(2) . . ?
N10 C5 N8 111.12(19) . . ?
N16 C11 N14 122.8(2) . . ?
N12 C11 N14 107.2(2) . . ?
N12 C11 N16 130.1(2) . . ?
N6 C4 H4 121.4 . . ?
N6 C4 C3 117.2(2) . . ?
C3 C4 H4 121.4 . . ?
N8 C6 H6 124.8 . . ?
N11 C6 N8 110.3(2) . . ?
N11 C6 H6 124.8 . . ?
N5 C3 C4 121.4(2) . . ?
N5 C3 C2 111.4(2) . . ?
C2 C3 C4 127.2(2) . . ?
N18 C9 C10 118.5(2) . . ?
N18 C9 C7 111.3(2) . . ?
C7 C9 C10 130.1(2) . . ?
N4 C2 C3 106.0(2) . . ?
N4 C2 C1 121.3(2) . . ?
C3 C2 C1 132.6(2) . . ?
N14 C12 H12A 124.3 . . ?
N13 C12 N14 111.3(2) . . ?
N13 C12 H12A 124.3 . . ?
N17 C10 C9 120.5(2) . . ?
N17 C10 H10 119.7 . . ?
C9 C10 H10 119.7 . . ?
N19 C7 C9 105.7(2) . . ?
N19 C7 C8 122.0(2) . . ?
C9 C7 C8 132.2(2) . . ?
C2 C1 H1A 109.5 . . ?
C2 C1 H1B 109.5 . . ?
C2 C1 H1C 109.5 . . ?
H1A C1 H1B 109.5 . . ?
H1A C1 H1C 109.5 . . ?
H1B C1 H1C 109.5 . . ?
C7 C8 H8A 109.5 . . ?
C7 C8 H8B 109.5 . . ?
C7 C8 H8C 109.5 . . ?
H8A C8 H8B 109.5 . . ?
H8A C8 H8C 109.5 . . ?
H8B C8 H8C 109.5 . . ?

loop_
_geom_bond_atom_site_label_1
_geom_bond_atom_site_label_2
_geom_bond_distance
_geom_bond_site_symmetry_2
_geom_bond_publ_flag
O2 N4 1.252(2) . ?
O4 N19 1.255(3) . ?
O3 N19 1.427(3) . ?
O3 N18 1.372(3) . ?
O1 N4 1.436(2) . ?
O1 N5 1.374(2) . ?
O6 N3 1.239(3) . ?
O7 N1 1.233(3) . ?
N7 H7 0.8800 . ?
N7 N6 1.353(3) . ?
N7 C5 1.363(3) . ?
N4 C2 1.308(3) . ?
N8 N9 1.411(3) . ?
N8 C5 1.347(3) . ?
N8 C6 1.373(3) . ?
N14 N15 1.408(3) . ?
N14 C11 1.345(3) . ?
N14 C12 1.369(3) . ?
O5 N3 1.241(3) . ?
N13 N12 1.387(3) . ?
N13 C12 1.294(3) . ?
N16 H16 0.8800 . ?
N16 N17 1.366(3) . ?
N16 C11 1.341(3) . ?
N11 N10 1.408(3) . ?
N11 C6 1.296(3) . ?
N12 C11 1.322(3) . ?
N12 H12 0.95(3) . ?
N15 H15A 0.853(17) . ?
N15 H15B 0.862(17) . ?
N17 C10 1.280(3) . ?
N3 N2 1.363(3) . ?
N10 C5 1.311(3) . ?
N5 C3 1.309(3) . ?
N19 C7 1.308(3) . ?
N2 N1 1.379(3) . ?
O8 N1 1.229(3) . ?
N6 C4 1.274(3) . ?
N9 H9A 0.880(17) . ?
N9 H9B 0.866(18) . ?
N18 C9 1.312(3) . ?
C4 H4 0.9500 . ?
C4 C3 1.456(3) . ?
C6 H6 0.9500 . ?
C3 C2 1.418(3) . ?
C9 C10 1.452(3) . ?
C9 C7 1.421(3) . ?
C2 C1 1.472(3) . ?
C12 H12A 0.9500 . ?
C10 H10 0.9500 . ?
C7 C8 1.482(4) . ?
C1 H1A 0.9800 . ?
C1 H1B 0.9800 . ?
C1 H1C 0.9800 . ?
C8 H8A 0.9800 . ?
C8 H8B 0.9800 . ?
C8 H8C 0.9800 . ?

loop_
_geom_hbond_atom_site_label_D
_geom_hbond_atom_site_label_H
_geom_hbond_atom_site_label_A
_geom_hbond_distance_DH
_geom_hbond_distance_HA
_geom_hbond_distance_DA
_geom_hbond_angle_DHA
_geom_hbond_site_symmetry_A
_geom_hbond_publ_flag
N16 H16 O2 0.88 1.99 2.833(2) 159.2 2_676 yes
N12 H12 N10 0.95(3) 1.83(3) 2.765(3) 170(3) . yes
